data_2019960
loop_
_publ_author_name
'Jasinski, Jerry P.'
'Mohamed, Shaaban K.'
'Akkurt, Mehmet'
'Abdelhamid, Antar A.'
'Albayati, Mustafa R.'

_publ_section_title
;
 Crystal structure of
 4-[1-(2-hydroxypropyl)-4,5-diphenyl-1H-imidazol-2-yl]benzoic acid
;
_journal_coeditor_code HB7338
_journal_issue 2
_journal_name_full 'Acta Crystallographica Section E Crystallographic Communications'
_journal_page_first o77
_journal_paper_doi 10.1107/S2056989014027078
_journal_volume 71
_journal_year 2015
_chemical_formula_iupac 'C25 H22 N2 O3'
_chemical_formula_moiety 'C25 H22 N2 O3'
_chemical_formula_sum 'C25 H22 N2 O3'
_chemical_formula_weight 398.45
_chemical_name_systematic
;
4-[1-(2-Hydroxypropyl)-4,5-diphenyl-1<i>H</i>-imidazol-2-yl]benzoic acid
;
_space_group_IT_number 2
_symmetry_cell_setting triclinic
_symmetry_space_group_name_Hall '-P 1'
_symmetry_space_group_name_H-M 'P -1'
_atom_sites_solution_hydrogens geom
_cell_angle_alpha 103.569(4)
_cell_angle_beta 93.094(4)
_cell_angle_gamma 105.878(5)
_cell_formula_units_Z 2
_cell_length_a 6.8710(4)
_cell_length_b 10.7188(6)
_cell_length_c 14.9178(7)
_cell_measurement_reflns_used 2716
_cell_measurement_temperature 293(2)
_cell_measurement_theta_max 70.87
_cell_measurement_theta_min 4.68
_cell_volume 1019.03(10)
_computing_cell_refinement
;
CrysAlis PRO (Agilent, 2014)
;
_computing_data_collection
;
CrysAlis PRO (Agilent, 2014)
;
_computing_data_reduction
;
CrysAlis PRO (Agilent, 2014)
;
_computing_molecular_graphics
;
ORTEP-3 for Windows (Farrugia, 2012)
;
_computing_publication_material
;
PLATON (Spek, 2009)
;
_computing_structure_refinement
;
SHELXL2013 (Sheldrick, 2008)
;
_computing_structure_solution
;
SHELXS2013 (Sheldrick, 2008)
;
_diffrn_ambient_temperature 293(2)
_diffrn_detector_area_resol_mean 16.0416
_diffrn_measured_fraction_theta_full 0.997
_diffrn_measured_fraction_theta_max 0.973
_diffrn_measurement_device 'four-circle diffractometer'
_diffrn_measurement_device_type 'Agilent Xcalibur (Eos, Gemini)'
_diffrn_measurement_method '\w scans'
_diffrn_radiation_monochromator graphite
_diffrn_radiation_type 'Cu K\a'
_diffrn_radiation_wavelength 1.54184
_diffrn_reflns_av_R_equivalents 0.0219
_diffrn_reflns_av_sigmaI/netI 0.0339
_diffrn_reflns_limit_h_max 8
_diffrn_reflns_limit_h_min -8
_diffrn_reflns_limit_k_max 11
_diffrn_reflns_limit_k_min -13
_diffrn_reflns_limit_l_max 18
_diffrn_reflns_limit_l_min -15
_diffrn_reflns_number 6591
_diffrn_reflns_reduction_process
;
;
_diffrn_reflns_theta_full 67.68
_diffrn_reflns_theta_max 71.26
_diffrn_reflns_theta_min 3.07
_exptl_absorpt_coefficient_mu 0.691
_exptl_absorpt_correction_T_max 1.00000
_exptl_absorpt_correction_T_min 0.92795
_exptl_absorpt_correction_type multi-scan
_exptl_absorpt_process_details
;
(CrysAlis Pro; Agilent, 2014)
;
_exptl_crystal_colour Colourless
_exptl_crystal_density_diffrn 1.299
_exptl_crystal_density_method 'Not Measured'
_exptl_crystal_description Irregular
_exptl_crystal_F_000 420
_exptl_crystal_size_max 0.36
_exptl_crystal_size_mid 0.32
_exptl_crystal_size_min 0.24
_refine_diff_density_max 0.250
_refine_diff_density_min -0.251
_refine_ls_extinction_method none
_refine_ls_goodness_of_fit_ref 1.020
_refine_ls_hydrogen_treatment constr
_refine_ls_matrix_type full
_refine_ls_number_parameters 274
_refine_ls_number_reflns 3859
_refine_ls_number_restraints 0
_refine_ls_restrained_S_all 1.020
_refine_ls_R_factor_all 0.0574
_refine_ls_R_factor_gt 0.0482
_refine_ls_shift/su_max 0.000
_refine_ls_shift/su_mean 0.000
_refine_ls_structure_factor_coef Fsqd
_refine_ls_weighting_details 'w=1/[\s^2^(Fo^2^)+(0.0703P)^2^+0.2833P] where P=(Fo^2^+2Fc^2^)/3'
_refine_ls_weighting_scheme calc
_refine_ls_wR_factor_gt 0.1269
_refine_ls_wR_factor_ref 0.1358
_reflns_number_gt 3209
_reflns_number_total 3859
_reflns_threshold_expression I>2\s(I)
_cod_data_source_file hb7338sup1.cif
_cod_data_source_block I
_cod_database_code 2019960

loop_
_symmetry_equiv_pos_site_id
_symmetry_equiv_pos_as_xyz
1 x,y,z
2 -x,-y,-z

loop_
_atom_site_aniso_label
_atom_site_aniso_U_11
_atom_site_aniso_U_22
_atom_site_aniso_U_33
_atom_site_aniso_U_12
_atom_site_aniso_U_13
_atom_site_aniso_U_23
O1 0.0798(11) 0.0273(7) 0.0409(8) 0.0080(7) -0.0013(7) 0.0064(6)
O2 0.0508(8) 0.0250(6) 0.0327(7) 0.0062(6) -0.0012(6) -0.0002(5)
O3 0.0303(6) 0.0279(6) 0.0335(6) 0.0054(5) -0.0004(5) 0.0044(5)
N1 0.0295(7) 0.0261(7) 0.0316(7) 0.0062(6) -0.0012(6) 0.0011(6)
N2 0.0271(7) 0.0277(7) 0.0318(7) 0.0083(6) -0.0001(6) 0.0004(6)
C1 0.0285(8) 0.0264(8) 0.0301(8) 0.0086(7) -0.0027(6) 0.0010(7)
C2 0.0289(8) 0.0272(8) 0.0316(8) 0.0089(7) -0.0031(7) 0.0000(7)
C3 0.0295(8) 0.0278(8) 0.0300(8) 0.0087(7) -0.0036(7) 0.0013(7)
C4 0.0300(8) 0.0329(9) 0.0308(8) 0.0104(7) -0.0017(7) 0.0019(7)
C5 0.0448(11) 0.0330(10) 0.0435(10) 0.0099(8) 0.0077(8) 0.0023(8)
C6 0.0527(12) 0.0353(10) 0.0472(11) 0.0131(9) 0.0046(9) -0.0060(9)
C7 0.0427(11) 0.0521(12) 0.0329(9) 0.0197(9) 0.0014(8) -0.0039(8)
C8 0.0394(10) 0.0502(12) 0.0367(10) 0.0144(9) 0.0055(8) 0.0098(8)
C9 0.0375(10) 0.0352(10) 0.0375(10) 0.0113(8) 0.0022(8) 0.0042(8)
C10 0.0252(8) 0.0271(8) 0.0337(9) 0.0069(6) -0.0005(6) -0.0012(7)
C11 0.0378(9) 0.0335(9) 0.0293(9) 0.0071(7) 0.0005(7) 0.0020(7)
C12 0.0403(10) 0.0277(9) 0.0361(9) 0.0063(7) 0.0019(7) 0.0078(7)
C13 0.0275(8) 0.0268(8) 0.0327(9) 0.0078(7) 0.0008(7) 0.0012(7)
C14 0.0370(9) 0.0318(9) 0.0284(8) 0.0092(7) -0.0004(7) 0.0018(7)
C15 0.0371(9) 0.0257(8) 0.0353(9) 0.0074(7) -0.0001(7) 0.0047(7)
C16 0.0352(9) 0.0282(9) 0.0343(9) 0.0086(7) 0.0011(7) 0.0031(7)
C17 0.0334(9) 0.0302(9) 0.0341(9) 0.0094(7) 0.0044(7) 0.0028(7)
C18 0.0313(9) 0.0247(8) 0.0401(9) 0.0073(7) 0.0018(7) 0.0034(7)
C19 0.0382(10) 0.0434(11) 0.0510(12) 0.0111(8) 0.0069(9) 0.0174(9)
C20 0.0344(9) 0.0275(8) 0.0336(9) 0.0078(7) 0.0063(7) 0.0009(7)
C21 0.0417(11) 0.0324(10) 0.0481(11) 0.0083(8) -0.0020(9) -0.0002(8)
C22 0.0411(11) 0.0385(11) 0.0647(14) -0.0005(9) 0.0001(10) -0.0065(10)
C23 0.0623(14) 0.0296(10) 0.0615(14) -0.0034(9) 0.0226(11) -0.0010(10)
C24 0.0905(18) 0.0328(11) 0.0473(12) 0.0096(11) 0.0154(12) 0.0118(9)
C25 0.0608(13) 0.0348(10) 0.0378(10) 0.0094(9) 0.0005(9) 0.0047(8)

loop_
_atom_site_type_symbol
_atom_site_label
_atom_site_fract_x
_atom_site_fract_y
_atom_site_fract_z
_atom_site_U_iso_or_equiv
_atom_site_thermal_displace_type
_atom_site_calc_flag
_atom_site_refinement_flags
_atom_site_occupancy
O O1 0.8499(3) 1.73494(13) 0.98882(10) 0.0517(5) Uani d . 1.000
O O2 0.8373(2) 1.64288(12) 1.10828(8) 0.0388(4) Uani d . 1.000
O O3 0.02746(18) 1.11133(11) 0.77597(8) 0.0320(3) Uani d . 1.000
N N1 0.6209(2) 1.07389(14) 0.70106(10) 0.0308(4) Uani d . 1.000
N N2 0.3691(2) 0.99670(14) 0.77918(10) 0.0303(4) Uani d . 1.000
C C1 0.5243(2) 1.10427(16) 0.77304(11) 0.0296(5) Uani d . 1.000
C C2 0.3686(3) 0.89049(17) 0.70448(12) 0.0307(5) Uani d . 1.000
C C3 0.5245(3) 0.93989(17) 0.65689(12) 0.0304(5) Uani d . 1.000
C C4 0.5945(3) 0.87422(17) 0.57186(12) 0.0323(5) Uani d . 1.000
C C5 0.5483(3) 0.73492(19) 0.53904(14) 0.0420(6) Uani d . 1.000
C C6 0.6122(3) 0.6785(2) 0.45708(15) 0.0480(6) Uani d . 1.000
C C7 0.7243(3) 0.7582(2) 0.40643(13) 0.0441(6) Uani d . 1.000
C C8 0.7719(3) 0.8962(2) 0.43826(13) 0.0421(6) Uani d . 1.000
C C9 0.7082(3) 0.95396(19) 0.52012(13) 0.0376(6) Uani d . 1.000
C C10 0.5889(2) 1.23891(17) 0.83951(12) 0.0306(5) Uani d . 1.000
C C11 0.6297(3) 1.35063(18) 0.80399(12) 0.0355(5) Uani d . 1.000
C C12 0.7025(3) 1.47865(18) 0.86269(12) 0.0357(5) Uani d . 1.000
C C13 0.7361(2) 1.49682(16) 0.95828(12) 0.0303(5) Uani d . 1.000
C C14 0.6976(3) 1.38537(18) 0.99390(12) 0.0338(5) Uani d . 1.000
C C15 0.6249(3) 1.25733(17) 0.93528(12) 0.0338(5) Uani d . 1.000
C C16 0.8137(3) 1.63675(17) 1.01870(12) 0.0337(5) Uani d . 1.000
C C17 0.2157(3) 0.99226(18) 0.84355(12) 0.0335(5) Uani d . 1.000
C C18 0.0062(3) 0.98690(17) 0.80001(13) 0.0332(5) Uani d . 1.000
C C19 -0.1480(3) 0.9614(2) 0.86693(15) 0.0434(6) Uani d . 1.000
C C20 0.2276(3) 0.75300(17) 0.69024(12) 0.0333(5) Uani d . 1.000
C C21 0.0656(3) 0.70164(19) 0.61958(14) 0.0434(6) Uani d . 1.000
C C22 -0.0584(3) 0.5708(2) 0.60422(17) 0.0544(7) Uani d . 1.000
C C23 -0.0218(4) 0.4910(2) 0.65886(17) 0.0563(7) Uani d . 1.000
C C24 0.1364(4) 0.5410(2) 0.72990(16) 0.0581(8) Uani d . 1.000
C C25 0.2614(4) 0.6721(2) 0.74577(14) 0.0465(6) Uani d . 1.000
H H2 0.88300 1.72160 1.13820 0.0580 Uiso c RU 1.000
H H3 -0.08050 1.10880 0.74830 0.0480 Uiso c RU 1.000
H H5 0.47390 0.67970 0.57260 0.0500 Uiso c RU 1.000
H H6 0.57920 0.58550 0.43580 0.0580 Uiso c RU 1.000
H H7 0.76740 0.71960 0.35150 0.0530 Uiso c RU 1.000
H H8 0.84730 0.95070 0.40450 0.0500 Uiso c RU 1.000
H H9 0.74160 1.04700 0.54090 0.0450 Uiso c RU 1.000
H H11 0.60790 1.33940 0.74010 0.0430 Uiso c RU 1.000
H H12 0.72910 1.55290 0.83810 0.0430 Uiso c RU 1.000
H H14 0.72080 1.39670 1.05770 0.0410 Uiso c RU 1.000
H H15 0.60000 1.18320 0.95980 0.0410 Uiso c RU 1.000
H H17A 0.26330 1.07110 0.89580 0.0400 Uiso c RU 1.000
H H17B 0.20180 0.91390 0.86740 0.0400 Uiso c RU 1.000
H H18 -0.03550 0.91320 0.74320 0.0400 Uiso c RU 1.000
H H19A -0.10920 1.03390 0.92250 0.0650 Uiso c RU 1.000
H H19B -0.15270 0.87860 0.88230 0.0650 Uiso c RU 1.000
H H19C -0.28010 0.95570 0.83860 0.0650 Uiso c RU 1.000
H H21 0.04000 0.75520 0.58230 0.0520 Uiso c RU 1.000
H H22 -0.16690 0.53690 0.55670 0.0650 Uiso c RU 1.000
H H23 -0.10430 0.40290 0.64770 0.0680 Uiso c RU 1.000
H H24 0.15990 0.48720 0.76740 0.0700 Uiso c RU 1.000
H H25 0.36850 0.70580 0.79400 0.0560 Uiso c RU 1.000

loop_
_atom_type_symbol
_atom_type_description
_atom_type_scat_dispersion_real
_atom_type_scat_dispersion_imag
_atom_type_scat_source
C C 0.0181 0.0091 ' International Tables Vol C Tables 4.2.6.8 and 6.1.1.4'
H H 0.0000 0.0000 ' International Tables Vol C Tables 4.2.6.8 and 6.1.1.4'
N N 0.0311 0.0180 ' International Tables Vol C Tables 4.2.6.8 and 6.1.1.4'
O O 0.0492 0.0322 ' International Tables Vol C Tables 4.2.6.8 and 6.1.1.4'

loop_
_geom_angle_atom_site_label_1
_geom_angle_atom_site_label_2
_geom_angle_atom_site_label_3
_geom_angle
_geom_angle_publ_flag
C1 N1 C3 106.24(15) no
C1 N2 C2 106.50(14) no
C1 N2 C17 128.48(15) no
C2 N2 C17 124.71(15) no
C16 O2 H2 109.00 no
C18 O3 H3 109.00 no
N1 C1 N2 111.74(15) no
N1 C1 C10 122.02(15) no
N2 C1 C10 126.19(14) no
N2 C2 C3 106.17(16) no
C3 C2 C20 131.12(17) no
N2 C2 C20 122.60(16) no
N1 C3 C4 120.13(17) no
N1 C3 C2 109.35(16) no
C2 C3 C4 130.52(17) no
C3 C4 C9 118.87(16) no
C3 C4 C5 123.02(17) no
C5 C4 C9 118.10(17) no
C4 C5 C6 120.58(19) no
C5 C6 C7 120.9(2) no
C6 C7 C8 119.21(19) no
C7 C8 C9 120.50(19) no
C4 C9 C8 120.76(18) no
C11 C10 C15 119.05(16) no
C1 C10 C11 118.17(15) no
C1 C10 C15 122.60(16) no
C10 C11 C12 120.58(16) no
C11 C12 C13 120.27(17) no
C12 C13 C16 118.27(16) no
C12 C13 C14 119.29(16) no
C14 C13 C16 122.44(16) no
C13 C14 C15 120.49(16) no
C10 C15 C14 120.32(17) no
O2 C16 C13 113.42(15) no
O1 C16 C13 123.33(16) no
O1 C16 O2 123.25(17) no
N2 C17 C18 113.88(14) no
O3 C18 C17 107.26(15) no
O3 C18 C19 112.97(16) no
C17 C18 C19 109.78(16) no
C2 C20 C21 120.99(17) no
C21 C20 C25 118.92(18) no
C2 C20 C25 120.05(18) no
C20 C21 C22 120.29(19) no
C21 C22 C23 120.3(2) no
C22 C23 C24 120.1(2) no
C23 C24 C25 120.0(2) no
C20 C25 C24 120.4(2) no
C4 C5 H5 120.00 no
C6 C5 H5 120.00 no
C5 C6 H6 120.00 no
C7 C6 H6 120.00 no
C6 C7 H7 120.00 no
C8 C7 H7 120.00 no
C7 C8 H8 120.00 no
C9 C8 H8 120.00 no
C4 C9 H9 120.00 no
C8 C9 H9 120.00 no
C10 C11 H11 120.00 no
C12 C11 H11 120.00 no
C11 C12 H12 120.00 no
C13 C12 H12 120.00 no
C13 C14 H14 120.00 no
C15 C14 H14 120.00 no
C10 C15 H15 120.00 no
C14 C15 H15 120.00 no
N2 C17 H17A 109.00 no
N2 C17 H17B 109.00 no
C18 C17 H17A 109.00 no
C18 C17 H17B 109.00 no
H17A C17 H17B 108.00 no
O3 C18 H18 109.00 no
C17 C18 H18 109.00 no
C19 C18 H18 109.00 no
C18 C19 H19A 109.00 no
C18 C19 H19B 109.00 no
C18 C19 H19C 109.00 no
H19A C19 H19B 109.00 no
H19A C19 H19C 109.00 no
H19B C19 H19C 110.00 no
C20 C21 H21 120.00 no
C22 C21 H21 120.00 no
C21 C22 H22 120.00 no
C23 C22 H22 120.00 no
C22 C23 H23 120.00 no
C24 C23 H23 120.00 no
C23 C24 H24 120.00 no
C25 C24 H24 120.00 no
C20 C25 H25 120.00 no
C24 C25 H25 120.00 no

loop_
_geom_bond_atom_site_label_1
_geom_bond_atom_site_label_2
_geom_bond_distance
_geom_bond_publ_flag
O1 C16 1.207(2) no
O2 C16 1.321(2) no
O3 C18 1.433(2) no
N1 C1 1.316(2) no
N1 C3 1.387(2) no
N2 C1 1.365(2) no
N2 C2 1.393(2) no
N2 C17 1.462(2) no
O2 H2 0.8200 no
O3 H3 0.8200 no
C1 C10 1.481(2) no
C2 C20 1.485(3) no
C2 C3 1.371(3) no
C3 C4 1.472(3) no
C4 C9 1.395(3) no
C4 C5 1.397(3) no
C5 C6 1.382(3) no
C6 C7 1.378(3) no
C7 C8 1.382(3) no
C8 C9 1.385(3) no
C10 C15 1.394(2) no
C10 C11 1.387(3) no
C11 C12 1.383(3) no
C12 C13 1.391(2) no
C13 C14 1.386(3) no
C13 C16 1.491(2) no
C14 C15 1.383(3) no
C17 C18 1.528(3) no
C18 C19 1.509(3) no
C20 C25 1.385(3) no
C20 C21 1.385(3) no
C21 C22 1.386(3) no
C22 C23 1.372(3) no
C23 C24 1.372(4) no
C24 C25 1.389(3) no
C5 H5 0.9300 no
C6 H6 0.9300 no
C7 H7 0.9300 no
C8 H8 0.9300 no
C9 H9 0.9300 no
C11 H11 0.9300 no
C12 H12 0.9300 no
C14 H14 0.9300 no
C15 H15 0.9300 no
C17 H17A 0.9700 no
C17 H17B 0.9700 no
C18 H18 0.9800 no
C19 H19A 0.9600 no
C19 H19B 0.9600 no
C19 H19C 0.9600 no
C21 H21 0.9300 no
C22 H22 0.9300 no
C23 H23 0.9300 no
C24 H24 0.9300 no
C25 H25 0.9300 no

loop_
_geom_hbond_atom_site_label_D
_geom_hbond_atom_site_label_H
_geom_hbond_atom_site_label_A
_geom_hbond_site_symmetry_A
_geom_hbond_distance_DH
_geom_hbond_distance_HA
_geom_hbond_distance_DA
_geom_hbond_angle_DHA
_geom_hbond_publ_flag
O2 H2 O3 2_687 0.82 1.86 2.6718(17) 170 yes
O3 H3 N1 1_455 0.82 2.04 2.8377(19) 166 yes
C19 H19B O1 1_445 0.96 2.46 3.355(3) 155 yes
C24 H24 O2 2_677 0.93 2.57 3.482(3) 167 yes
C19 H19C Cg1 1_455 0.96 2.53 3.422(2) 154 yes

loop_
_geom_torsion_atom_site_label_1
_geom_torsion_atom_site_label_2
_geom_torsion_atom_site_label_3
_geom_torsion_atom_site_label_4
_geom_torsion
_geom_torsion_publ_flag
C3 N1 C1 N2 0.37(19) no
C3 N1 C1 C10 177.80(15) no
C1 N1 C3 C4 179.15(17) no
C1 N1 C3 C2 -0.4(2) no
C17 N2 C1 N1 -173.96(16) no
C2 N2 C1 N1 -0.23(19) no
C17 N2 C2 C20 -9.4(3) no
C2 N2 C1 C10 -177.53(16) no
C17 N2 C1 C10 8.7(3) no
C1 N2 C2 C20 176.53(17) no
C1 N2 C2 C3 0.0(2) no
C17 N2 C2 C3 174.02(17) no
C2 N2 C17 C18 -69.5(2) no
C1 N2 C17 C18 103.2(2) no
N2 C1 C10 C15 49.3(2) no
N1 C1 C10 C11 47.3(2) no
N1 C1 C10 C15 -127.74(19) no
N2 C1 C10 C11 -135.71(18) no
N2 C2 C3 N1 0.2(2) no
N2 C2 C20 C21 108.0(2) no
C20 C2 C3 C4 4.7(4) no
C3 C2 C20 C25 101.1(3) no
N2 C2 C3 C4 -179.22(19) no
C20 C2 C3 N1 -175.90(19) no
N2 C2 C20 C25 -74.5(3) no
C3 C2 C20 C21 -76.4(3) no
N1 C3 C4 C5 160.89(19) no
C2 C3 C4 C9 158.7(2) no
N1 C3 C4 C9 -20.7(3) no
C2 C3 C4 C5 -19.7(3) no
C3 C4 C9 C8 -178.07(19) no
C5 C4 C9 C8 0.4(3) no
C3 C4 C5 C6 177.8(2) no
C9 C4 C5 C6 -0.7(3) no
C4 C5 C6 C7 0.6(3) no
C5 C6 C7 C8 -0.3(3) no
C6 C7 C8 C9 0.1(3) no
C7 C8 C9 C4 -0.2(3) no
C1 C10 C15 C14 175.83(17) no
C11 C10 C15 C14 0.9(3) no
C15 C10 C11 C12 -0.9(3) no
C1 C10 C11 C12 -176.03(17) no
C10 C11 C12 C13 0.1(3) no
C11 C12 C13 C16 -179.71(18) no
C11 C12 C13 C14 0.6(3) no
C12 C13 C16 O1 -0.4(3) no
C12 C13 C16 O2 179.00(17) no
C14 C13 C16 O1 179.3(2) no
C14 C13 C16 O2 -1.3(3) no
C12 C13 C14 C15 -0.5(3) no
C16 C13 C14 C15 179.75(18) no
C13 C14 C15 C10 -0.2(3) no
N2 C17 C18 O3 -65.48(19) no
N2 C17 C18 C19 171.44(16) no
C2 C20 C21 C22 176.72(19) no
C25 C20 C21 C22 -0.9(3) no
C2 C20 C25 C24 -176.7(2) no
C21 C20 C25 C24 0.9(3) no
C20 C21 C22 C23 0.0(3) no
C21 C22 C23 C24 0.9(4) no
C22 C23 C24 C25 -0.9(4) no
C23 C24 C25 C20 0.0(4) no

_cod_database_fobs_code 2019960
